data_7028345
loop_
_publ_author_name
'Hou, Yin-Ling'
'Cheng, Rui-Rui'
'Xiong, Gang'
'Cui, Jian-Zhong'
'Zhao, Bin'

_publ_section_title
;
 Structures, luminescent and magnetic properties of a series of
 (3,6)-connected lanthanide-organic frameworks.
;
_journal_issue 4
_journal_name_full 'Dalton transactions (Cambridge, England : 2003)'
_journal_page_first 1814
_journal_page_last 1820
_journal_paper_doi 10.1039/c3dt52305e
_journal_volume 43
_journal_year 2014
_chemical_formula_sum 'C30 H23 Gd O17 S2'
_chemical_formula_weight 876.85
_chemical_name_systematic
; 
 ? 
;
_space_group_IT_number 14
_symmetry_cell_setting monoclinic
_symmetry_space_group_name_Hall '-P 2ybc'
_symmetry_space_group_name_H-M 'P 1 21/c 1'
_atom_sites_solution_hydrogens geom
_atom_sites_solution_primary direct
_atom_sites_solution_secondary difmap
_audit_creation_method SHELXL-97
_cell_angle_alpha 90.00
_cell_angle_beta 94.468(3)
_cell_angle_gamma 90.00
_cell_formula_units_Z 4
_cell_length_a 23.4006(7)
_cell_length_b 14.1988(5)
_cell_length_c 9.9356(4)
_cell_measurement_reflns_used 5385
_cell_measurement_temperature 124(2)
_cell_measurement_theta_max 29.1376
_cell_measurement_theta_min 2.5021
_cell_volume 3291.2(2)
_computing_cell_refinement
;
CrysAlisPro, Agilent Technologies,
Version 1.171.35.19 (release 27-10-2011 CrysAlis171 .NET)
(compiled Oct 27 2011,15:02:11)
;
_computing_data_collection
;
CrysAlisPro, Agilent Technologies,
Version 1.171.35.19 (release 27-10-2011 CrysAlis171 .NET)
(compiled Oct 27 2011,15:02:11)
;
_computing_data_reduction
;
CrysAlisPro, Agilent Technologies,
Version 1.171.35.19 (release 27-10-2011 CrysAlis171 .NET)
(compiled Oct 27 2011,15:02:11)
;
_computing_molecular_graphics 'Bruker SHELXTL'
_computing_publication_material 'Bruker SHELXTL'
_computing_structure_refinement 'SHELXL-97 (Sheldrick, 1997)'
_computing_structure_solution 'SHELXS-97 (Sheldrick, 1990)'
_diffrn_ambient_temperature 124(2)
_diffrn_detector_area_resol_mean 16.2116
_diffrn_measured_fraction_theta_full 0.999
_diffrn_measured_fraction_theta_max 0.999
_diffrn_measurement_device_type 'SuperNova, Single source at offset), Eos'
_diffrn_measurement_method '\w scans'
_diffrn_radiation_monochromator graphite
_diffrn_radiation_source 'fine-focus sealed tube'
_diffrn_radiation_type MoK\a
_diffrn_radiation_wavelength 0.71073
_diffrn_reflns_av_R_equivalents 0.0362
_diffrn_reflns_av_sigmaI/netI 0.0540
_diffrn_reflns_limit_h_max 23
_diffrn_reflns_limit_h_min -27
_diffrn_reflns_limit_k_max 16
_diffrn_reflns_limit_k_min -16
_diffrn_reflns_limit_l_max 11
_diffrn_reflns_limit_l_min -11
_diffrn_reflns_number 13237
_diffrn_reflns_theta_full 25.01
_diffrn_reflns_theta_max 25.01
_diffrn_reflns_theta_min 2.51
_exptl_absorpt_coefficient_mu 2.221
_exptl_absorpt_correction_T_max 0.8084
_exptl_absorpt_correction_T_min 0.5554
_exptl_absorpt_correction_type multi-scan
_exptl_absorpt_process_details
;
CrysAlisPro, Agilent Technologies,
Version 1.171.35.19 (release 27-10-2011 CrysAlis171 .NET)
(compiled Oct 27 2011,15:02:11)
Empirical absorption correction using spherical harmonics,
 implemented in SCALE3 ABSPACK scaling algorithm.
;
_exptl_crystal_colour colorless
_exptl_crystal_density_diffrn 1.770
_exptl_crystal_density_meas ?
_exptl_crystal_density_method 'not measured'
_exptl_crystal_description needle
_exptl_crystal_F_000 1740
_exptl_crystal_size_max 0.30
_exptl_crystal_size_mid 0.21
_exptl_crystal_size_min 0.10
_refine_diff_density_max 1.229
_refine_diff_density_min -0.642
_refine_diff_density_rms 0.119
_refine_ls_extinction_method none
_refine_ls_goodness_of_fit_ref 1.056
_refine_ls_hydrogen_treatment Constrained
_refine_ls_matrix_type full
_refine_ls_number_parameters 455
_refine_ls_number_reflns 5785
_refine_ls_number_restraints 624
_refine_ls_restrained_S_all 1.040
_refine_ls_R_factor_all 0.0586
_refine_ls_R_factor_gt 0.0431
_refine_ls_shift/su_max 0.001
_refine_ls_shift/su_mean 0.000
_refine_ls_structure_factor_coef Fsqd
_refine_ls_weighting_details 'calc w=1/[\s^2^(Fo^2^)+(0.0315P)^2^+13.2044P] where P=(Fo^2^+2Fc^2^)/3'
_refine_ls_weighting_scheme calc
_refine_ls_wR_factor_gt 0.0963
_refine_ls_wR_factor_ref 0.1061
_reflns_number_gt 4520
_reflns_number_total 5785
_reflns_threshold_expression >2sigma(I)
_cod_data_source_file c3dt52305e.txt
_cod_data_source_block 3
_cod_depositor_comments
;
The following automatic conversions were performed:

'_symmetry_cell_setting' value 'Monoclinic' changed to 'monoclinic'
according to
/usr/data/users/saulius/automatic-downloads/current/RSC/lib/dictionaries/cif_core.dic
dictionary named 'cif_core.dic' version 2.4.2 from 2011-04-26.

Automatic conversion script
Id: cif_fix_values 2281 2013-09-26 08:29:07Z andrius 

The following automatic conversions were performed:

'_exptl_crystal_density_meas' value 'none' was changed to '?' - the
value is perceived as not measured.

Automatic conversion script
Id: cif_fix_values 3008 2015-01-20 13:52:24Z robertas 
;
_cod_original_sg_symbol_H-M P21/c
_cod_database_code 7028345

loop_
_symmetry_equiv_pos_as_xyz
'x, y, z'
'-x, y+1/2, -z+1/2'
'-x, -y, -z'
'x, -y-1/2, z-1/2'

loop_
_atom_site_label
_atom_site_type_symbol
_atom_site_fract_x
_atom_site_fract_y
_atom_site_fract_z
_atom_site_U_iso_or_equiv
_atom_site_adp_type
_atom_site_occupancy
_atom_site_symmetry_multiplicity
_atom_site_calc_flag
_atom_site_refinement_flags
C19 C 0.1161(3) 0.1721(5) 0.3544(8) 0.0526(15) Uani 1 1 d U
H19 H 0.0817 0.1900 0.3877 0.063 Uiso 1 1 calc R
C23 C 0.2637(4) 0.2406(6) 0.0656(11) 0.078(3) Uani 1 1 d U
H23A H 0.2728 0.2895 0.0042 0.117 Uiso 1 1 calc R
H23B H 0.2503 0.1860 0.0154 0.117 Uiso 1 1 calc R
H23C H 0.2973 0.2246 0.1226 0.117 Uiso 1 1 calc R
C24 C 0.0411(3) 0.3814(5) 0.3803(7) 0.0359(13) Uani 1 1 d U
C7 C 0.4179(3) -0.1831(5) 0.6807(7) 0.0368(13) Uani 1 1 d U
H7 H 0.4069 -0.2015 0.7647 0.044 Uiso 1 1 calc R
C25 C 0.0299(3) 0.3698(5) 0.5124(7) 0.0397(14) Uani 1 1 d U
H25 H 0.0592 0.3752 0.5807 0.048 Uiso 1 1 calc R
C1 C 0.3169(2) -0.2095(4) 0.5881(6) 0.0281(12) Uani 1 1 d U
C13 C 0.6990(3) 0.0006(5) 0.2999(7) 0.0393(14) Uani 1 1 d U
H13 H 0.7311 0.0375 0.3233 0.047 Uiso 1 1 calc R
C20 C 0.1456(3) 0.2339(5) 0.2803(8) 0.0475(15) Uani 1 1 d U
C17 C 0.1883(3) 0.0543(5) 0.3251(7) 0.0389(14) Uani 1 1 d U
C26 C -0.0255(3) 0.3500(5) 0.5435(7) 0.0382(13) Uani 1 1 d U
H26 H -0.0332 0.3411 0.6330 0.046 Uiso 1 1 calc R
C9 C 0.6251(3) -0.1005(5) 0.3633(7) 0.0441(14) Uani 1 1 d U
C8 C 0.4276(4) -0.0622(7) 0.2070(8) 0.072(2) Uani 1 1 d U
H8A H 0.4469 -0.0412 0.1307 0.108 Uiso 1 1 calc R
H8B H 0.4051 -0.0116 0.2389 0.108 Uiso 1 1 calc R
H8C H 0.4031 -0.1143 0.1808 0.108 Uiso 1 1 calc R
C16 C 0.2062(3) -0.0453(5) 0.3318(7) 0.0355(13) Uani 1 1 d U
C4 C 0.4489(3) -0.1235(5) 0.4303(7) 0.0392(13) Uani 1 1 d U
C6 C 0.4750(3) -0.1578(5) 0.6672(7) 0.0421(14) Uani 1 1 d U
H6 H 0.5026 -0.1605 0.7397 0.051 Uiso 1 1 calc R
C18 C 0.1381(3) 0.0821(5) 0.3797(8) 0.0509(15) Uani 1 1 d U
H18 H 0.1191 0.0406 0.4332 0.061 Uiso 1 1 calc R
C3 C 0.3926(3) -0.1499(5) 0.4453(7) 0.0361(13) Uani 1 1 d U
H3 H 0.3651 -0.1467 0.3727 0.043 Uiso 1 1 calc R
C28 C -0.0577(3) 0.3586(5) 0.3099(7) 0.0434(14) Uani 1 1 d U
H28 H -0.0873 0.3559 0.2419 0.052 Uiso 1 1 calc R
C14 C 0.6707(3) -0.0437(5) 0.3995(7) 0.0439(14) Uani 1 1 d U
H14 H 0.6826 -0.0347 0.4901 0.053 Uiso 1 1 calc R
C22 C 0.2169(3) 0.1190(5) 0.2526(7) 0.0431(14) Uani 1 1 d U
H22 H 0.2511 0.1013 0.2178 0.052 Uiso 1 1 calc R
C10 C 0.6051(3) -0.1129(5) 0.2297(7) 0.0481(15) Uani 1 1 d U
H10 H 0.5735 -0.1510 0.2067 0.058 Uiso 1 1 calc R
C27 C -0.0691(2) 0.3433(4) 0.4435(6) 0.0319(13) Uani 1 1 d U
C5 C 0.4883(3) -0.1284(5) 0.5403(7) 0.0399(14) Uani 1 1 d U
C21 C 0.1969(3) 0.2089(5) 0.2297(8) 0.0484(15) Uani 1 1 d U
C30 C -0.1293(2) 0.3173(4) 0.4750(6) 0.0298(12) Uani 1 1 d U
C2 C 0.3780(2) -0.1813(5) 0.5719(6) 0.0304(12) Uani 1 1 d U
C11 C 0.6333(3) -0.0673(5) 0.1308(7) 0.0450(15) Uani 1 1 d U
H11 H 0.6208 -0.0752 0.0403 0.054 Uiso 1 1 calc R
C29 C -0.0024(3) 0.3777(5) 0.2783(7) 0.0464(15) Uani 1 1 d U
H29 H 0.0054 0.3880 0.1891 0.056 Uiso 1 1 calc R
C12 C 0.6798(3) -0.0099(5) 0.1662(7) 0.0366(13) Uani 1 1 d U
C15 C 0.7114(3) 0.0409(5) 0.0633(6) 0.0356(13) Uani 1 1 d U
O10 O 0.6994(2) 0.0100(3) -0.0603(5) 0.0468(13) Uani 1 1 d U
H10A H 0.7199 0.0368 -0.1116 0.070 Uiso 1 1 calc R
O5 O 0.30467(17) -0.2350(3) 0.7034(4) 0.0366(11) Uani 1 1 d U
O14 O 0.1083(2) 0.4841(3) 0.2505(6) 0.0669(17) Uani 1 1 d U
O12 O 0.2195(3) 0.2730(4) 0.1475(7) 0.0815(19) Uani 1 1 d U
O1 O 0.18104(19) -0.3772(3) 0.1707(4) 0.0437(12) Uani 1 1 d .
H1A H 0.1503 -0.4001 0.2038 0.066 Uiso 1 1 d R
H1B H 0.1716 -0.3584 0.0881 0.066 Uiso 1 1 d R
O2 O 0.17810(17) -0.1036(3) 0.3985(4) 0.0325(10) Uani 1 1 d U
O11 O 0.7445(2) 0.1047(3) 0.0896(5) 0.0425(12) Uani 1 1 d U
O3 O 0.24750(18) -0.0737(3) 0.2677(4) 0.0344(10) Uani 1 1 d U
O16 O -0.16691(17) 0.3140(3) 0.3789(4) 0.0391(11) Uani 1 1 d U
O15 O 0.1511(2) 0.3983(4) 0.4480(6) 0.0674(17) Uani 1 1 d U
O4 O 0.28176(17) -0.2051(3) 0.4880(4) 0.0364(10) Uani 1 1 d U
O17 O -0.13781(16) 0.2997(3) 0.5944(4) 0.0340(10) Uani 1 1 d U
O6 O 0.4689(2) -0.0911(4) 0.3118(5) 0.0600(14) Uani 1 1 d U
O13 O 0.1216(2) 0.3218(4) 0.2353(6) 0.0594(14) Uani 1 1 d U
O9 O 0.6321(2) -0.1688(5) 0.6075(6) 0.0718(17) Uani 1 1 d U
O7 O 0.54470(19) -0.0931(4) 0.5242(5) 0.0550(13) Uani 1 1 d U
O8 O 0.5680(2) -0.2486(3) 0.4379(6) 0.0567(14) Uani 1 1 d U
S2 S 0.11054(7) 0.40375(12) 0.3352(2) 0.0438(5) Uani 1 1 d .
S1 S 0.59252(8) -0.16503(14) 0.4915(2) 0.0471(5) Uani 1 1 d .
Gd1 Gd 0.220160(11) -0.245825(19) 0.30741(3) 0.02134(11) Uani 1 1 d .

loop_
_atom_site_aniso_label
_atom_site_aniso_U_11
_atom_site_aniso_U_22
_atom_site_aniso_U_33
_atom_site_aniso_U_23
_atom_site_aniso_U_13
_atom_site_aniso_U_12
C19 0.051(3) 0.044(3) 0.066(3) 0.006(3) 0.028(3) 0.011(3)
C23 0.065(5) 0.072(6) 0.101(7) 0.019(5) 0.038(5) 0.000(4)
C24 0.029(3) 0.040(3) 0.040(3) 0.001(3) 0.013(2) 0.000(2)
C7 0.028(3) 0.052(3) 0.031(3) 0.004(3) 0.008(2) -0.007(3)
C25 0.028(3) 0.055(3) 0.037(3) 0.002(3) 0.002(2) -0.004(3)
C1 0.024(3) 0.037(3) 0.025(3) -0.004(2) 0.008(2) 0.000(2)
C13 0.041(3) 0.041(3) 0.037(3) -0.005(3) 0.012(3) -0.014(3)
C20 0.045(3) 0.036(3) 0.064(3) 0.005(3) 0.021(3) 0.007(3)
C17 0.039(3) 0.031(3) 0.049(3) 0.001(3) 0.016(3) 0.004(2)
C26 0.031(3) 0.052(3) 0.032(3) 0.004(3) 0.008(2) -0.003(3)
C9 0.042(3) 0.054(3) 0.039(3) 0.001(3) 0.013(3) -0.011(3)
C8 0.076(5) 0.086(6) 0.053(5) 0.018(5) 0.007(4) -0.015(5)
C16 0.038(3) 0.030(3) 0.040(3) 0.002(3) 0.013(3) 0.005(3)
C4 0.033(3) 0.053(3) 0.034(3) -0.001(3) 0.015(2) -0.008(3)
C6 0.030(3) 0.057(3) 0.039(3) 0.002(3) 0.002(2) -0.007(3)
C18 0.055(3) 0.038(3) 0.063(3) 0.013(3) 0.028(3) 0.007(3)
C3 0.031(3) 0.048(3) 0.031(3) -0.003(3) 0.009(2) -0.006(2)
C28 0.032(3) 0.065(3) 0.034(3) 0.006(3) 0.005(2) -0.011(3)
C14 0.044(3) 0.051(3) 0.038(3) -0.002(3) 0.011(3) -0.014(3)
C22 0.040(3) 0.034(3) 0.058(3) 0.008(3) 0.022(3) 0.005(3)
C10 0.047(3) 0.053(3) 0.046(3) 0.000(3) 0.011(3) -0.019(3)
C27 0.026(3) 0.038(3) 0.032(3) 0.000(2) 0.009(2) -0.008(2)
C5 0.025(3) 0.055(3) 0.041(3) -0.003(3) 0.011(2) -0.012(3)
C21 0.045(3) 0.036(3) 0.067(3) 0.008(3) 0.024(3) 0.003(3)
C30 0.026(3) 0.035(3) 0.029(3) 0.001(2) 0.007(2) -0.002(2)
C2 0.026(3) 0.041(3) 0.026(3) 0.000(2) 0.007(2) -0.005(2)
C11 0.048(3) 0.053(3) 0.036(3) -0.002(3) 0.010(3) -0.019(3)
C29 0.035(3) 0.067(3) 0.039(3) 0.009(3) 0.013(3) -0.009(3)
C12 0.040(3) 0.039(3) 0.034(3) -0.003(3) 0.016(2) -0.007(2)
C15 0.040(3) 0.037(3) 0.032(3) -0.002(3) 0.017(3) -0.008(3)
O10 0.060(3) 0.050(3) 0.032(3) -0.003(2) 0.019(2) -0.021(2)
O5 0.021(2) 0.061(3) 0.029(2) 0.006(2) 0.0105(18) -0.005(2)
O14 0.054(3) 0.038(3) 0.114(5) 0.022(3) 0.041(3) 0.000(2)
O12 0.079(4) 0.052(3) 0.120(5) 0.022(4) 0.048(4) 0.004(3)
O1 0.055(3) 0.049(3) 0.029(3) -0.006(2) 0.015(2) -0.019(2)
O2 0.037(2) 0.031(2) 0.031(2) 0.0037(19) 0.0156(19) 0.0010(19)
O11 0.056(3) 0.035(3) 0.039(3) -0.005(2) 0.020(2) -0.021(2)
O3 0.039(2) 0.030(2) 0.036(2) 0.0032(19) 0.015(2) 0.0034(19)
O16 0.027(2) 0.054(3) 0.037(3) -0.007(2) 0.008(2) -0.011(2)
O15 0.027(3) 0.068(4) 0.106(5) 0.008(3) -0.001(3) -0.007(3)
O4 0.028(2) 0.050(3) 0.032(2) 0.002(2) 0.0071(19) -0.0058(19)
O17 0.026(2) 0.045(3) 0.032(2) 0.007(2) 0.0140(18) -0.005(2)
O6 0.046(3) 0.087(4) 0.049(3) 0.016(3) 0.020(2) -0.013(3)
O13 0.062(3) 0.044(3) 0.077(4) 0.011(3) 0.032(3) 0.015(3)
O9 0.056(3) 0.103(5) 0.055(3) 0.032(3) -0.005(3) -0.011(3)
O7 0.037(3) 0.065(3) 0.065(3) -0.010(3) 0.017(2) -0.017(2)
O8 0.060(3) 0.045(3) 0.069(4) 0.011(3) 0.026(3) -0.005(2)
S2 0.0320(9) 0.0323(9) 0.0696(13) 0.0048(9) 0.0196(9) -0.0020(7)
S1 0.0385(10) 0.0510(12) 0.0527(12) 0.0144(10) 0.0091(9) -0.0019(9)
Gd1 0.01904(16) 0.02668(18) 0.01930(16) 0.00037(13) 0.00793(11) 0.00109(12)

loop_
_atom_type_symbol
_atom_type_description
_atom_type_scat_dispersion_real
_atom_type_scat_dispersion_imag
_atom_type_scat_source
C C 0.0033 0.0016 'International Tables Vol C Tables 4.2.6.8 and 6.1.1.4'
H H 0.0000 0.0000 'International Tables Vol C Tables 4.2.6.8 and 6.1.1.4'
Gd Gd -0.1653 3.9035 'International Tables Vol C Tables 4.2.6.8 and 6.1.1.4'
O O 0.0106 0.0060 'International Tables Vol C Tables 4.2.6.8 and 6.1.1.4'
S S 0.1246 0.1234 'International Tables Vol C Tables 4.2.6.8 and 6.1.1.4'

loop_
_geom_angle_atom_site_label_1
_geom_angle_atom_site_label_2
_geom_angle_atom_site_label_3
_geom_angle
_geom_angle_site_symmetry_1
_geom_angle_site_symmetry_3
C20 C19 C18 119.5(6) . .
C25 C24 C29 121.0(6) . .
C25 C24 S2 121.3(5) . .
C29 C24 S2 117.7(5) . .
C2 C7 C6 121.0(6) . .
C24 C25 C26 119.4(6) . .
O4 C1 O5 124.2(5) . .
O4 C1 C2 118.4(5) . .
O5 C1 C2 117.4(5) . .
C12 C13 C14 120.2(6) . .
C19 C20 C21 121.4(7) . .
C19 C20 O13 121.9(6) . .
C21 C20 O13 116.2(6) . .
C22 C17 C18 118.5(6) . .
C22 C17 C16 121.1(6) . .
C18 C17 C16 120.0(6) . .
C27 C26 C25 120.6(6) . .
C14 C9 C10 121.8(6) . .
C14 C9 S1 118.9(6) . .
C10 C9 S1 119.2(5) . .
O3 C16 O2 120.0(6) . .
O3 C16 C17 120.6(6) . .
O2 C16 C17 119.4(5) . .
O3 C16 Gd1 63.0(3) . .
O2 C16 Gd1 57.9(3) . .
C17 C16 Gd1 168.1(5) . .
C5 C4 O6 116.4(6) . .
C5 C4 C3 118.9(6) . .
O6 C4 C3 124.7(6) . .
C5 C6 C7 116.6(6) . .
C17 C18 C19 120.1(7) . .
C4 C3 C2 118.7(6) . .
C29 C28 C27 120.0(6) . .
C9 C14 C13 119.2(7) . .
C21 C22 C17 122.3(6) . .
C9 C10 C11 118.5(6) . .
C26 C27 C28 119.6(6) . .
C26 C27 C30 121.3(6) . .
C28 C27 C30 119.1(6) . .
C4 C5 C6 123.7(6) . .
C4 C5 O7 117.3(6) . .
C6 C5 O7 118.7(6) . .
O12 C21 C22 125.3(6) . .
O12 C21 C20 116.0(6) . .
C22 C21 C20 118.2(6) . .
O17 C30 O16 124.6(5) . .
O17 C30 C27 117.8(6) . .
O16 C30 C27 117.6(5) . .
C7 C2 C3 121.0(5) . .
C7 C2 C1 120.3(5) . .
C3 C2 C1 118.7(6) . .
C12 C11 C10 120.2(7) . .
C24 C29 C28 119.3(6) . .
C13 C12 C11 120.0(6) . .
C13 C12 C15 117.9(6) . .
C11 C12 C15 122.2(6) . .
O11 C15 O10 122.7(6) . .
O11 C15 C12 123.9(6) . .
O10 C15 C12 113.4(6) . .
C1 O5 Gd1 134.7(4) . 4_556
C21 O12 C23 117.2(6) . .
C16 O2 Gd1 96.0(3) . .
C15 O11 Gd1 157.4(4) . 2_655
C16 O3 Gd1 91.0(4) . .
C30 O16 Gd1 158.5(4) . 2
C1 O4 Gd1 162.5(5) . .
C30 O17 Gd1 131.1(4) . 3_556
C4 O6 C8 117.7(6) . .
C20 O13 S2 122.2(5) . .
C5 O7 S1 118.3(4) . .
O15 S2 O14 120.5(4) . .
O15 S2 O13 109.2(3) . .
O14 S2 O13 102.9(3) . .
O15 S2 C24 111.5(3) . .
O14 S2 C24 107.8(3) . .
O13 S2 C24 103.4(3) . .
O8 S1 O9 119.8(4) . .
O8 S1 O7 110.6(3) . .
O9 S1 O7 106.7(4) . .
O8 S1 C9 110.3(3) . .
O9 S1 C9 108.1(3) . .
O7 S1 C9 99.5(3) . .
O4 Gd1 O16 143.43(17) . 2_545
O4 Gd1 O5 82.62(15) . 4
O16 Gd1 O5 96.41(14) 2_545 4
O4 Gd1 O17 104.09(14) . 3_556
O16 Gd1 O17 92.50(14) 2_545 3_556
O5 Gd1 O17 154.31(16) 4 3_556
O4 Gd1 O1 144.62(17) . .
O16 Gd1 O1 71.34(16) 2_545 .
O5 Gd1 O1 87.62(15) 4 .
O17 Gd1 O1 72.48(15) 3_556 .
O4 Gd1 O2 75.45(15) . .
O16 Gd1 O2 77.64(15) 2_545 .
O5 Gd1 O2 129.98(15) 4 .
O17 Gd1 O2 75.48(14) 3_556 .
O1 Gd1 O2 133.68(15) . .
O4 Gd1 O11 73.84(16) . 2_645
O16 Gd1 O11 142.18(17) 2_545 2_645
O5 Gd1 O11 79.28(15) 4 2_645
O17 Gd1 O11 78.93(15) 3_556 2_645
O1 Gd1 O11 70.95(17) . 2_645
O2 Gd1 O11 133.32(14) . 2_645
O4 Gd1 O3 74.35(15) . .
O16 Gd1 O3 69.62(15) 2_545 .
O5 Gd1 O3 79.12(14) 4 .
O17 Gd1 O3 126.54(14) 3_556 .
O1 Gd1 O3 136.81(15) . .
O2 Gd1 O3 51.96(12) . .
O11 Gd1 O3 143.39(15) 2_645 .
O4 Gd1 C16 75.69(18) . .
O16 Gd1 C16 69.26(18) 2_545 .
O5 Gd1 C16 105.08(17) 4 .
O17 Gd1 C16 100.62(16) 3_556 .
O1 Gd1 C16 139.62(18) . .
O2 Gd1 C16 26.12(14) . .
O11 Gd1 C16 148.37(18) 2_645 .
O3 Gd1 C16 26.07(15) . .

loop_
_geom_bond_atom_site_label_1
_geom_bond_atom_site_label_2
_geom_bond_distance
_geom_bond_site_symmetry_2
C19 C20 1.365(9) .
C19 C18 1.393(10) .
C23 O12 1.440(10) .
C24 C25 1.368(9) .
C24 C29 1.381(9) .
C24 S2 1.748(6) .
C7 C2 1.372(8) .
C7 C6 1.400(8) .
C25 C26 1.384(8) .
C1 O4 1.241(7) .
C1 O5 1.256(7) .
C1 C2 1.507(8) .
C13 C12 1.377(9) .
C13 C14 1.384(9) .
C20 C21 1.383(9) .
C20 O13 1.427(8) .
C17 C22 1.374(9) .
C17 C18 1.390(9) .
C17 C16 1.475(9) .
C26 C27 1.371(9) .
C9 C14 1.364(9) .
C9 C10 1.384(10) .
C9 S1 1.787(7) .
C8 O6 1.424(9) .
C16 O3 1.265(7) .
C16 O2 1.274(7) .
C16 Gd1 2.878(6) .
C4 C5 1.376(9) .
C4 O6 1.378(7) .
C4 C3 1.389(8) .
C6 C5 1.385(9) .
C3 C2 1.402(8) .
C28 C29 1.382(9) .
C28 C27 1.391(8) .
C22 C21 1.374(9) .
C10 C11 1.386(9) .
C27 C30 1.514(8) .
C5 O7 1.433(7) .
C21 O12 1.357(9) .
C30 O17 1.244(7) .
C30 O16 1.247(7) .
C11 C12 1.385(9) .
C12 C15 1.492(8) .
C15 O11 1.207(7) .
C15 O10 1.314(7) .
O5 Gd1 2.317(4) 4_556
O14 S2 1.417(5) .
O1 Gd1 2.443(4) .
O2 Gd1 2.450(4) .
O11 Gd1 2.471(4) 2_655
O3 Gd1 2.564(4) .
O16 Gd1 2.312(4) 2
O15 S2 1.412(6) .
O4 Gd1 2.287(4) .
O17 Gd1 2.354(4) 3_556
O13 S2 1.564(5) .
O9 S1 1.421(6) .
O7 S1 1.568(5) .
O8 S1 1.405(5) .
Gd1 O16 2.312(4) 2_545
Gd1 O5 2.317(4) 4
Gd1 O17 2.354(4) 3_556
Gd1 O11 2.471(4) 2_645
